data_4114951
loop_
_publ_author_name
'Mikael Retb\/oll'
'Alison J. Edwards'
'A. David Rae'
'Anthony C. Willis'
'Martin A. Bennett'
'Eric Wenger'

_publ_contact_author_address
;
Research School of Chemistry,
Australian National University,
Canberra, A. C. T. 0200, Australia
;
_publ_contact_author_email ' wenger@rsc.anu.edu.au '
_publ_contact_author_fax ' 61 2 6125 0750 '
_publ_contact_author_name ' Eric Wenger '
_publ_contact_author_phone ' 61 2 6125 4425 '
_publ_section_title
;
 Preparation of Benzyne Complexes of Group 10 Metals by Intramolecular
 Suzuki Coupling of ortho-Metalated Phenylboronic Esters: Molecular
 Structure of the First Benzyne-Palladium(0) Complex
;
_journal_name_full 'Journal of the American Chemical Society'
_journal_page_first 8348
_journal_page_last 8360
_journal_paper_doi 10.1021/ja0264091
_journal_volume 124
_journal_year 2002
_chemical_formula_moiety 'C38 H64 B Br O2 P2 Pd '
_chemical_formula_sum 'C38 H64 B Br O2 P2 Pd'
_chemical_formula_weight 811.98
_space_group_IT_number 14
_symmetry_cell_setting monoclinic
_symmetry_Int_Tables_number 14
_symmetry_space_group_name_Hall '-P 2yn'
_symmetry_space_group_name_H-M 'P 1 21/n 1'
_audit_creation_date 2001-06-14
_audit_creation_method 'by teXsan v1.8'
_audit_update_record
;
2001-06-14 - Report on C38 H64 B Br O2 P2 Pd (3d)
              by Anthony C. Willis and A. David Rae
              for Mikael K. Retboll and Eric Wenger
2001-06-14 - passes checkcif tests with minor warnings
;
_cell_angle_alpha 90
_cell_angle_beta 94.6632(5)
_cell_angle_gamma 90
_cell_formula_units_Z 4
_cell_length_a 8.7037(1)
_cell_length_b 12.4606(1)
_cell_length_c 36.1403(4)
_cell_measurement_reflns_used 61277
_cell_measurement_temperature 200.0
_cell_measurement_theta_max 25.028
_cell_measurement_theta_min 2.263
_cell_volume 3906.56(7)
_computing_cell_refinement 'HKL Scalepack (Otwinowski & Minor 1997)'
_computing_data_collection KappaCCD
_computing_data_reduction 'Denzo and Scalepak (Otwinowski & Minor, 1997)'
_computing_publication_material 'teXsan (MSC, 1992-1997)'
_computing_structure_refinement 'RAELS2000 (2000)'
_computing_structure_solution
;
PATTY in DIRDIF92  (Beurskens, 1992)
;
_diffrn_ambient_temperature 200.0
_diffrn_measurement_device_type 'Nonius KappaCCD'
_diffrn_measurement_method ' \f and \w scans with CCD '
_diffrn_orient_matrix_type X=UH
_diffrn_orient_matrix_UB_11 -0.08926
_diffrn_orient_matrix_UB_12 -0.05305
_diffrn_orient_matrix_UB_13 0.05006
_diffrn_orient_matrix_UB_21 -0.03183
_diffrn_orient_matrix_UB_22 0.07125
_diffrn_orient_matrix_UB_23 0.01875
_diffrn_orient_matrix_UB_31 -0.01539
_diffrn_orient_matrix_UB_32 -0.00080
_diffrn_orient_matrix_UB_33 -0.02309
_diffrn_radiation_detector CCD
_diffrn_radiation_monochromator graphite
_diffrn_radiation_source 'X-ray tube'
_diffrn_radiation_type 'Mo K\a'
_diffrn_radiation_wavelength 0.7107
_diffrn_reflns_av_R_equivalents 0.045
_diffrn_reflns_av_sigmaI/netI 0.050
_diffrn_reflns_limit_h_max 10
_diffrn_reflns_limit_h_min -10
_diffrn_reflns_limit_k_max 14
_diffrn_reflns_limit_k_min -14
_diffrn_reflns_limit_l_max 43
_diffrn_reflns_limit_l_min -43
_diffrn_reflns_number 46354
_diffrn_reflns_reduction_process 'Lp corrections applied'
_diffrn_reflns_theta_max 25.04
_diffrn_reflns_theta_min 2.35
_diffrn_standards_decay_% 0.00
_diffrn_standards_number 0
_exptl_absorpt_coefficient_mu 1.614
_exptl_absorpt_correction_T_max 0.942
_exptl_absorpt_correction_T_min 0.743
_exptl_absorpt_correction_type integration
_exptl_absorpt_process_details
;
via gaussian method (Coppens, 1970) implemented in maXus (2000)
;
_exptl_crystal_colour colourless
_exptl_crystal_density_diffrn 1.380
_exptl_crystal_description needle
_exptl_crystal_F_000 1696.00
_exptl_crystal_size_max 0.30
_exptl_crystal_size_mid 0.10
_exptl_crystal_size_min 0.05
_refine_diff_density_max 1.25
_refine_diff_density_min -1.10
_refine_ls_extinction_method none
_refine_ls_goodness_of_fit_all 2.5846
_refine_ls_goodness_of_fit_ref 2.2637
_refine_ls_hydrogen_treatment noref
_refine_ls_matrix_type full
_refine_ls_number_constraints 0
_refine_ls_number_parameters 120
_refine_ls_number_reflns 5487
_refine_ls_number_restraints 0
_refine_ls_R_factor_all 0.0844
_refine_ls_R_factor_gt 0.0631
_refine_ls_shift/su_max 0.3
_refine_ls_shift/su_mean 0.1
_refine_ls_structure_factor_coef F
_refine_ls_weighting_details 'w = 1/[\s^2^(Fo) + 0.0016|Fo|^2^]'
_refine_ls_weighting_scheme sigma
_refine_ls_wR_factor_all 0.1397
_refine_ls_wR_factor_ref 0.1135
_reflns_number_gt 5487
_reflns_number_total 6896
_reflns_threshold_expression I>3.00\s(I)
_cod_data_source_file ja0264091_s2_3.cif
_cod_data_source_block mxr4
_cod_original_cell_volume 3906.56(6)
_cod_original_sg_symbol_H-M 'P 21/n '
_cod_original_formula_sum 'C38 H64 B Br O2 P2 Pd '
_cod_database_code 4114951

loop_
_symmetry_equiv_pos_site_id
_symmetry_equiv_pos_as_xyz
1 x,y,z
2 1/2-x,1/2+y,1/2-z
3 -x,-y,-z
4 1/2+x,1/2-y,1/2+z

loop_
_atom_site_aniso_label
_atom_site_aniso_U_11
_atom_site_aniso_U_22
_atom_site_aniso_U_33
_atom_site_aniso_U_12
_atom_site_aniso_U_13
_atom_site_aniso_U_23
Pd1 0.025(1) 0.032(1) 0.029(1) 0.001(1) 0.003(1) -0.001(1)
Br1 0.034(1) 0.048(1) 0.062(1) 0.007(1) 0.005(1) -0.012(1)
P1 0.029(1) 0.031(1) 0.032(1) -0.001(1) 0.005(1) 0.000(1)
P2 0.026(1) 0.029(1) 0.029(1) 0.001(1) 0.005(1) -0.001(1)
C1 0.029(1) 0.036(1) 0.036(1) 0.001(1) 0.005(1) 0.001(1)
C2 0.032(1) 0.037(1) 0.038(1) -0.002(1) 0.007(1) 0.001(1)
C3 0.037(1) 0.041(1) 0.043(1) -0.006(1) 0.007(1) 0.000(1)
C4 0.037(1) 0.045(1) 0.046(1) -0.007(1) 0.005(1) -0.003(1)
C5 0.034(1) 0.045(1) 0.042(1) -0.003(1) 0.002(1) -0.003(1)
C6 0.032(1) 0.040(1) 0.037(1) 0.001(1) 0.003(1) 0.000(1)
B1 0.037(1) 0.044(1) 0.038(1) 0.003(1) 0.000(1) 0.002(1)
O1 0.061(2) 0.048(1) 0.044(1) -0.007(1) -0.011(1) 0.011(1)
O2 0.064(2) 0.059(1) 0.047(1) -0.008(1) -0.016(1) 0.008(1)
C7 0.067(1) 0.049(1) 0.043(1) 0.003(1) -0.007(1) 0.010(1)
C8 0.069(2) 0.058(1) 0.042(1) 0.001(1) -0.010(1) 0.008(1)
C9 0.142(6) 0.062(1) 0.064(1) 0.044(2) 0.021(2) 0.020(1)
C10 0.089(2) 0.077(2) 0.070(2) -0.025(2) -0.027(2) 0.041(2)
C11 0.147(6) 0.074(2) 0.046(1) 0.030(2) 0.028(2) 0.017(1)
C12 0.089(2) 0.098(3) 0.076(2) -0.018(2) -0.041(2) 0.036(2)
C13 0.032(1) 0.040(1) 0.040(1) -0.002(1) 0.005(1) -0.001(1)
C14 0.029(1) 0.042(1) 0.043(1) 0.000(1) 0.006(1) -0.001(1)
C15 0.048(1) 0.035(1) 0.047(1) -0.005(1) 0.006(1) 0.003(1)
C16 0.119(3) 0.042(1) 0.070(1) -0.004(1) 0.050(2) 0.009(1)
C17 0.128(3) 0.048(1) 0.081(2) -0.010(1) 0.050(2) 0.014(1)
C18 0.114(2) 0.056(1) 0.068(1) -0.034(1) -0.010(1) 0.025(1)
C19 0.084(2) 0.054(1) 0.122(3) 0.006(1) 0.022(2) 0.042(2)
C20 0.062(1) 0.055(1) 0.116(3) 0.010(1) 0.020(1) 0.042(2)
C21 0.040(1) 0.037(1) 0.042(1) 0.000(1) 0.005(1) -0.004(1)
C22 0.039(1) 0.041(1) 0.037(1) 0.001(1) 0.006(1) -0.004(1)
C23 0.047(1) 0.050(1) 0.040(1) 0.000(1) 0.008(1) -0.009(1)
C24 0.054(2) 0.054(1) 0.044(1) -0.002(1) 0.005(1) -0.013(1)
C25 0.056(2) 0.047(1) 0.050(1) -0.004(1) 0.004(1) -0.013(1)
C26 0.047(1) 0.041(1) 0.047(1) -0.004(1) 0.004(1) -0.007(1)
C27 0.033(1) 0.042(1) 0.038(1) 0.003(1) 0.008(1) -0.002(1)
C28 0.041(1) 0.050(1) 0.036(1) 0.002(1) 0.011(1) 0.001(1)
C29 0.051(1) 0.067(1) 0.038(1) 0.004(1) 0.015(1) -0.003(1)
C30 0.052(1) 0.068(2) 0.040(1) 0.007(1) 0.009(1) -0.012(1)
C31 0.047(1) 0.055(1) 0.047(1) 0.007(1) 0.008(1) -0.014(1)
C32 0.038(1) 0.042(1) 0.043(1) 0.004(1) 0.006(1) -0.007(1)
C33 0.034(1) 0.035(1) 0.039(1) 0.005(1) 0.005(1) 0.003(1)
C34 0.039(1) 0.040(1) 0.037(1) 0.006(1) 0.005(1) 0.006(1)
C35 0.053(1) 0.047(1) 0.044(1) 0.008(1) 0.006(1) 0.014(1)
C36 0.060(1) 0.050(1) 0.053(1) 0.014(1) 0.001(1) 0.015(1)
C37 0.053(1) 0.042(1) 0.058(1) 0.014(1) 0.002(1) 0.009(1)
C38 0.039(1) 0.040(1) 0.048(1) 0.010(1) 0.003(1) 0.002(1)
O1' 0.052(1) 0.052(1) 0.047(1) -0.008(1) -0.010(1) 0.016(1)
O2' 0.054(1) 0.065(1) 0.053(1) -0.007(1) -0.016(1) 0.013(1)
C7' 0.055(1) 0.057(1) 0.046(1) 0.000(1) -0.005(1) 0.016(1)
C8' 0.055(1) 0.065(1) 0.052(1) 0.004(1) -0.011(1) 0.015(1)
C9' 0.085(2) 0.098(3) 0.075(3) 0.030(2) 0.033(2) 0.049(3)
C10' 0.116(4) 0.061(1) 0.059(1) -0.022(2) -0.029(2) 0.027(1)
C11' 0.080(2) 0.103(3) 0.097(3) 0.047(2) 0.019(3) 0.050(3)
C12' 0.118(4) 0.085(2) 0.059(1) -0.021(2) -0.040(2) 0.023(1)
H1C2 0.034 0.037 0.037 -0.002 0.007 0.002
H1C3 0.043 0.043 0.047 -0.010 0.009 0.002
H1C4 0.042 0.049 0.052 -0.012 0.005 -0.004
H1C5 0.037 0.051 0.044 -0.003 0.000 -0.004
H1C9 0.120 0.093 0.092 0.067 0.042 0.043
H2C9 0.250 0.050 0.059 0.043 0.022 0.012
H3C9 0.150 0.076 0.078 0.056 0.025 0.032
H1C10 0.065 0.116 0.100 -0.013 -0.007 0.075
H2C10 0.101 0.073 0.065 -0.018 -0.024 0.036
H3C10 0.155 0.087 0.087 -0.062 -0.061 0.055
H1C11 0.126 0.096 0.071 0.050 0.054 0.042
H2C11 0.258 0.072 0.040 0.027 0.025 0.007
H3C11 0.155 0.088 0.055 0.037 0.036 0.029
H1C12 0.062 0.134 0.117 0.003 -0.027 0.070
H2C12 0.100 0.093 0.068 -0.011 -0.037 0.032
H3C12 0.156 0.119 0.090 -0.056 -0.078 0.048
H1C13 0.034 0.045 0.045 -0.006 0.006 -0.002
H2C13 0.032 0.041 0.039 -0.001 0.003 -0.001
H1C14 0.029 0.047 0.046 0.002 0.005 -0.003
H2C14 0.031 0.046 0.046 -0.003 0.010 0.000
H1C15 0.074 0.047 0.056 -0.024 -0.005 0.008
H1C16 0.227 0.047 0.050 -0.040 0.045 0.000
H2C16 0.130 0.061 0.149 0.025 0.105 0.043
H1C17 0.252 0.056 0.119 -0.007 0.121 0.020
H2C17 0.080 0.067 0.119 -0.009 0.035 0.040
H1C18 0.193 0.093 0.083 -0.083 -0.052 0.053
H2C18 0.123 0.057 0.075 -0.034 -0.006 0.026
H1C19 0.099 0.093 0.236 0.027 0.044 0.109
H2C19 0.138 0.037 0.098 0.000 0.045 0.013
H1C20 0.061 0.098 0.162 -0.018 -0.025 0.091
H2C20 0.119 0.056 0.174 0.041 0.088 0.053
H1C21 0.044 0.036 0.046 0.003 0.006 -0.005
H1C22 0.038 0.042 0.035 0.000 0.005 -0.002
H2C22 0.036 0.040 0.037 0.002 0.008 -0.003
H1C23 0.050 0.056 0.038 -0.001 0.010 -0.008
H2C23 0.049 0.052 0.046 0.003 0.011 -0.012
H1C24 0.053 0.057 0.041 -0.004 0.003 -0.010
H2C24 0.063 0.062 0.046 -0.003 0.007 -0.018
H1C25 0.060 0.052 0.053 -0.008 0.002 -0.015
H2C25 0.062 0.047 0.056 -0.001 0.006 -0.017
H1C26 0.043 0.045 0.045 -0.006 0.003 -0.006
H2C26 0.052 0.040 0.052 -0.007 0.004 -0.006
H1C27 0.034 0.048 0.043 0.005 0.010 -0.004
H1C28 0.043 0.051 0.040 -0.001 0.014 0.004
H2C28 0.042 0.048 0.034 0.004 0.008 0.002
H1C29 0.051 0.073 0.044 0.004 0.019 -0.005
H2C29 0.063 0.076 0.037 0.005 0.017 0.002
H1C30 0.062 0.082 0.043 0.010 0.011 -0.017
H2C30 0.053 0.068 0.038 0.008 0.005 -0.011
H1C31 0.048 0.059 0.052 0.010 0.010 -0.016
H2C31 0.053 0.056 0.054 0.006 0.006 -0.020
H1C32 0.041 0.038 0.048 0.005 0.006 -0.006
H2C32 0.037 0.042 0.042 0.002 0.005 -0.007
H1C33 0.036 0.033 0.043 0.003 0.006 0.004
H1C34 0.037 0.040 0.036 0.004 0.007 0.005
H2C34 0.039 0.044 0.036 0.007 0.002 0.004
H1C35 0.055 0.044 0.050 0.004 0.010 0.016
H2C35 0.061 0.056 0.042 0.009 0.007 0.016
H1C36 0.075 0.055 0.061 0.016 0.002 0.022
H2C36 0.059 0.057 0.051 0.017 -0.004 0.013
H1C37 0.058 0.038 0.063 0.011 0.004 0.010
H2C37 0.059 0.047 0.067 0.020 -0.001 0.009
H1C38 0.039 0.040 0.052 0.011 0.004 -0.001
H2C38 0.037 0.046 0.049 0.012 0.001 0.001
H1C9' 0.137 0.091 0.065 0.050 0.052 0.036
H2C9' 0.114 0.104 0.074 0.037 0.040 0.050
H3C9' 0.070 0.152 0.129 0.029 0.039 0.103
H1C10' 0.185 0.047 0.052 -0.003 -0.018 0.014
H2C10' 0.140 0.094 0.092 -0.062 -0.060 0.062
H3C10' 0.112 0.066 0.061 -0.016 -0.025 0.030
H1C11' 0.130 0.088 0.087 0.067 0.042 0.039
H2C11' 0.109 0.104 0.100 0.058 0.024 0.052
H3C11' 0.064 0.168 0.156 0.050 0.018 0.102
H1C12' 0.190 0.073 0.042 -0.012 -0.023 0.008
H2C12' 0.141 0.128 0.100 -0.056 -0.079 0.056
H3C12' 0.112 0.088 0.061 -0.013 -0.037 0.027

loop_
_atom_site_label
_atom_site_fract_x
_atom_site_fract_y
_atom_site_fract_z
_atom_site_occupancy
_atom_site_U_iso_or_equiv
_atom_site_thermal_displace_type
_atom_site_calc_flag
Pd1 0.0423(1) 0.1886(1) 0.3982(1) 1.0 0.028(1) Uani d
Br1 -0.1871(1) 0.3000(1) 0.4092(1) 1.0 0.048(1) Uani d
P1 0.2163(2) 0.3191(1) 0.4229(1) 1.0 0.030(1) Uani d
P2 0.2503(2) 0.0826(1) 0.3938(1) 1.0 0.028(1) Uani d
C1 -0.1056(7) 0.0621(6) 0.3808(2) 1.0 0.033(1) Uani d
C2 -0.1305(7) -0.0190(6) 0.4069(2) 1.0 0.035(1) Uani d
C3 -0.2246(7) -0.1058(6) 0.3975(2) 1.0 0.040(1) Uani d
C4 -0.2955(8) -0.1145(6) 0.3626(2) 1.0 0.042(1) Uani d
C5 -0.2725(7) -0.0364(6) 0.3369(2) 1.0 0.040(1) Uani d
C6 -0.1762(5) 0.0544(5) 0.3456(2) 1.0 0.036(1) Uani d
B1 -0.1873(3) 0.1421(5) 0.3147(2) 0.706(9) 0.040(1) Uani d
O1 -0.1094(8) 0.2366(5) 0.3173(2) 0.706(9) 0.052(1) Uani d
O2 -0.2760(9) 0.1325(5) 0.2822(2) 0.706(9) 0.058(1) Uani d
C7 -0.1719(11) 0.3038(6) 0.2864(2) 0.706(9) 0.054(1) Uani d
C8 -0.2333(12) 0.2208(7) 0.2583(2) 0.706(9) 0.057(1) Uani d
C9 -0.2955(17) 0.3757(8) 0.3010(3) 0.706(9) 0.088(3) Uani d
C10 -0.0393(15) 0.3713(9) 0.2744(3) 0.706(9) 0.081(2) Uani d
C11 -0.1133(17) 0.1777(9) 0.2335(3) 0.706(9) 0.088(3) Uani d
C12 -0.3786(15) 0.2536(10) 0.2349(3) 0.706(9) 0.090(2) Uani d
C13 0.4027(9) 0.2507(6) 0.4334(2) 1.0 0.037(1) Uani d
C14 0.4269(8) 0.1606(6) 0.4053(2) 1.0 0.038(1) Uani d
C15 0.2629(5) 0.4385(3) 0.3958(1) 1.0 0.043(1) Uani d
C16 0.3427(9) 0.4109(4) 0.3609(2) 1.0 0.075(2) Uani d
C17 0.3870(9) 0.5126(5) 0.3408(2) 1.0 0.083(2) Uani d
C18 0.2491(9) 0.5844(5) 0.3317(2) 1.0 0.081(1) Uani d
C19 0.1709(9) 0.6121(4) 0.3663(2) 1.0 0.086(2) Uani d
C20 0.1239(7) 0.5116(4) 0.3867(2) 1.0 0.077(2) Uani d
C21 0.1763(4) 0.3735(3) 0.4686(1) 1.0 0.039(1) Uani d
C22 0.1231(6) 0.2878(4) 0.4950(1) 1.0 0.039(1) Uani d
C23 0.0827(7) 0.3380(5) 0.5314(1) 1.0 0.046(1) Uani d
C24 0.2157(7) 0.4022(4) 0.5495(1) 1.0 0.051(1) Uani d
C25 0.2675(8) 0.4873(4) 0.5234(1) 1.0 0.051(1) Uani d
C26 0.3102(6) 0.4389(4) 0.4869(1) 1.0 0.045(1) Uani d
C27 0.2855(5) 0.0289(2) 0.3477(1) 1.0 0.037(1) Uani d
C28 0.2634(7) 0.1128(3) 0.3168(1) 1.0 0.042(1) Uani d
C29 0.3031(7) 0.0660(5) 0.2798(1) 1.0 0.051(1) Uani d
C30 0.2107(8) -0.0342(4) 0.2699(1) 1.0 0.053(1) Uani d
C31 0.2335(7) -0.1172(4) 0.3004(1) 1.0 0.049(1) Uani d
C32 0.1929(6) -0.0727(3) 0.3377(1) 1.0 0.041(1) Uani d
C33 0.2425(4) -0.0301(3) 0.4267(1) 1.0 0.036(1) Uani d
C34 0.2125(6) 0.0060(4) 0.4658(1) 1.0 0.039(1) Uani d
C35 0.1978(7) -0.0905(4) 0.4912(1) 1.0 0.048(1) Uani d
C36 0.3379(7) -0.1623(4) 0.4918(1) 1.0 0.054(1) Uani d
C37 0.3668(7) -0.1984(4) 0.4531(2) 1.0 0.051(1) Uani d
C38 0.3837(6) -0.1033(3) 0.4272(1) 1.0 0.042(1) Uani d
B1' -0.1881(4) 0.1420(5) 0.3147(2) 0.294(9) 0.040(1) Uani d
O1' -0.0868(11) 0.2244(6) 0.3130(2) 0.294(9) 0.051(1) Uani d
O2' -0.3009(11) 0.1445(7) 0.2864(2) 0.294(9) 0.058(1) Uani d
C7' -0.1203(11) 0.2763(8) 0.2768(3) 0.294(9) 0.053(1) Uani d
C8' -0.2886(11) 0.2481(8) 0.2677(3) 0.294(9) 0.058(1) Uani d
C9' -0.0112(17) 0.2281(13) 0.2502(4) 0.294(9) 0.085(2) Uani d
C10' -0.0875(21) 0.3951(10) 0.2824(4) 0.294(9) 0.081(2) Uani d
C11' -0.4016(16) 0.3250(12) 0.2842(5) 0.294(9) 0.092(2) Uani d
C12' -0.3350(21) 0.2294(11) 0.2268(3) 0.294(9) 0.090(2) Uani d
H1C2 -0.0792 -0.0137 0.4326 1.0 0.035 Uani c
H1C3 -0.2408 -0.1625 0.4164 1.0 0.044 Uani c
H1C4 -0.3636 -0.1773 0.3558 1.0 0.048 Uani c
H1C5 -0.3249 -0.0431 0.3114 1.0 0.044 Uani c
H1C9 -0.3820 0.3303 0.3087 0.706 0.100 Uani c
H2C9 -0.2499 0.4176 0.3228 0.706 0.119 Uani c
H3C9 -0.3355 0.4263 0.2810 0.706 0.100 Uani c
H1C10 0.0407 0.3233 0.2649 0.706 0.095 Uani c
H2C10 -0.0784 0.4219 0.2543 0.706 0.081 Uani c
H3C10 0.0071 0.4131 0.2961 0.706 0.114 Uani c
H1C11 -0.0183 0.1564 0.2492 0.706 0.095 Uani c
H2C11 -0.1561 0.1137 0.2195 0.706 0.123 Uani c
H3C11 -0.0869 0.2346 0.2156 0.706 0.098 Uani c
H1C12 -0.4561 0.2817 0.2514 0.706 0.106 Uani c
H2C12 -0.3531 0.3108 0.2170 0.706 0.089 Uani c
H3C12 -0.4222 0.1898 0.2209 0.706 0.127 Uani c
H1C13 0.4877 0.3043 0.4325 1.0 0.041 Uani c
H2C13 0.4051 0.2189 0.4589 1.0 0.037 Uani c
H1C14 0.5092 0.1112 0.4161 1.0 0.041 Uani c
H2C14 0.4604 0.1935 0.3820 1.0 0.041 Uani c
H1C15 0.3387 0.4813 0.4120 1.0 0.060 Uani c
H1C16 0.2711 0.3673 0.3438 1.0 0.106 Uani c
H2C16 0.4379 0.3683 0.3680 1.0 0.108 Uani c
H1C17 0.4320 0.4921 0.3173 1.0 0.136 Uani c
H2C17 0.4655 0.5529 0.3571 1.0 0.087 Uani c
H1C18 0.1739 0.5465 0.3138 1.0 0.126 Uani c
H2C18 0.2841 0.6521 0.3201 1.0 0.086 Uani c
H1C19 0.0767 0.6557 0.3592 1.0 0.141 Uani c
H2C19 0.2436 0.6550 0.3833 1.0 0.089 Uani c
H1C20 0.0442 0.4717 0.3706 1.0 0.109 Uani c
H2C20 0.0798 0.5332 0.4103 1.0 0.112 Uani c
H1C21 0.0881 0.4245 0.4639 1.0 0.042 Uani c
H1C22 0.2078 0.2343 0.5002 1.0 0.038 Uani c
H2C22 0.0301 0.2507 0.4830 1.0 0.037 Uani c
H1C23 0.0557 0.2797 0.5487 1.0 0.048 Uani c
H2C23 -0.0080 0.3867 0.5263 1.0 0.048 Uani c
H1C24 0.3038 0.3527 0.5564 1.0 0.050 Uani c
H2C24 0.1823 0.4376 0.5724 1.0 0.057 Uani c
H1C25 0.3705 0.5121 0.5344 1.0 0.055 Uani c
H2C25 0.1912 0.5471 0.5242 1.0 0.055 Uani c
H1C26 0.4018 0.3910 0.4919 1.0 0.044 Uani c
H2C26 0.3363 0.4980 0.4698 1.0 0.048 Uani c
H1C27 0.3966 0.0077 0.3490 1.0 0.041 Uani c
H1C28 0.3321 0.1755 0.3232 1.0 0.044 Uani c
H2C28 0.1535 0.1370 0.3146 1.0 0.041 Uani c
H1C29 0.4153 0.0477 0.2815 1.0 0.055 Uani c
H2C29 0.2804 0.1208 0.2599 1.0 0.058 Uani c
H1C30 0.2450 -0.0649 0.2464 1.0 0.062 Uani c
H2C30 0.0989 -0.0151 0.2663 1.0 0.053 Uani c
H1C31 0.3438 -0.1404 0.3026 1.0 0.053 Uani c
H2C31 0.1660 -0.1804 0.2937 1.0 0.054 Uani c
H1C32 0.2168 -0.1281 0.3573 1.0 0.042 Uani c
H2C32 0.0804 -0.0553 0.3362 1.0 0.040 Uani c
H1C33 0.1520 -0.0750 0.4175 1.0 0.037 Uani c
H1C34 0.1147 0.0485 0.4647 1.0 0.037 Uani c
H2C34 0.3002 0.0520 0.4761 1.0 0.040 Uani c
H1C35 0.1046 -0.1328 0.4821 1.0 0.049 Uani c
H2C35 0.1857 -0.0644 0.5170 1.0 0.053 Uani c
H1C36 0.3208 -0.2268 0.5074 1.0 0.064 Uani c
H2C36 0.4299 -0.1219 0.5028 1.0 0.056 Uani c
H1C37 0.2782 -0.2436 0.4430 1.0 0.053 Uani c
H2C37 0.4637 -0.2418 0.4543 1.0 0.058 Uani c
H1C38 0.3949 -0.1304 0.4015 1.0 0.044 Uani c
H2C38 0.4776 -0.0613 0.4360 1.0 0.044 Uani c
H1C9' -0.0340 0.1499 0.2468 0.294 0.095 Uani c
H2C9' -0.0261 0.2654 0.2257 0.294 0.096 Uani c
H3C9' 0.0978 0.2375 0.2607 0.294 0.115 Uani c
H1C10' -0.1597 0.4256 0.2998 0.294 0.096 Uani c
H2C10' 0.0212 0.4050 0.2930 0.294 0.113 Uani c
H3C10' -0.1026 0.4329 0.2579 0.294 0.081 Uani c
H1C11' -0.3697 0.3366 0.3111 0.294 0.100 Uani c
H2C11' -0.4014 0.3952 0.2708 0.294 0.103 Uani c
H3C11' -0.5076 0.2935 0.2814 0.294 0.129 Uani c
H1C12' -0.2602 0.1790 0.2164 0.294 0.103 Uani c
H2C12' -0.4407 0.1976 0.2239 0.294 0.128 Uani c
H3C12' -0.3346 0.2993 0.2132 0.294 0.089 Uani c

loop_
_atom_type_symbol
_atom_type_oxidation_number
_atom_type_number_in_cell
_atom_type_scat_dispersion_real
_atom_type_scat_dispersion_imag
_atom_type_scat_source
C 0 152 0.002 0.002
;International Tables for Crystallography
(1992, Vol. C, Tables 4.2.6.8 and 6.1.1.1)
;
H 0 256 0.000 0.000
;International Tables for Crystallography
(1992, Vol. C, Table 6.1.1.2)
;
B 0 4 0.000 0.001
;International Tables for Crystallography
(1992, Vol. C, Tables 4.2.6.8 and 6.1.1.1)
;
Br 0 4 -0.374 2.456
;International Tables for Crystallography
(1992, Vol. C, Tables 4.2.6.8 and 6.1.1.1)
;
O 0 8 0.008 0.006
;International Tables for Crystallography
(1992, Vol. C, Tables 4.2.6.8 and 6.1.1.1)
;
P 0 8 0.090 0.095
;International Tables for Crystallography
(1992, Vol. C, Tables 4.2.6.8 and 6.1.1.1)
;
Pd 0 4 -1.177 1.007
;International Tables for Crystallography
(1992, Vol. C, Tables 4.2.6.8 and 6.1.1.1)
;

loop_
_exptl_crystal_face_index_h
_exptl_crystal_face_index_k
_exptl_crystal_face_index_l
_exptl_crystal_face_perp_dist
1 0 0 0.100
-1 0 0 0.160
0 1 2 0.020
0 -1 -2 0.030
0 -1 1 0.010
0 1 -1 0.040

loop_
_geom_angle_atom_site_label_1
_geom_angle_atom_site_label_2
_geom_angle_atom_site_label_3
_geom_angle
_geom_angle_publ_flag
Br1 Pd1 P1 93.1(1) yes
Br1 Pd1 P2 174.7(1) yes
P1 Pd1 P2 86.3(1) yes
Br1 Pd1 C1 89.2(1) yes
P1 Pd1 C1 174.1(2) yes
P2 Pd1 C1 90.9(1) yes
Br1 Pd1 O1 76.3(2) no
P1 Pd1 O1 115.3(1) no
P2 Pd1 O1 108.8(2) no
C1 Pd1 O1 70.5(2) no
Br1 Pd1 O1' 81.6(2) no
P1 Pd1 O1' 115.5(1) no
P2 Pd1 O1' 103.4(2) no
C1 Pd1 O1' 70.1(2) no
Pd1 P1 C13 106.7(2) yes
Pd1 P1 C15 121.3(2) yes
Pd1 P1 C21 115.6(1) yes
C13 P1 C15 104.8(3) yes
C13 P1 C21 102.2(3) yes
C15 P1 C21 104.2(2) yes
Pd1 P2 C14 109.6(2) yes
Pd1 P2 C27 118.0(1) yes
Pd1 P2 C33 109.1(1) yes
C14 P2 C27 101.5(3) yes
C14 P2 C33 109.3(3) yes
C27 P2 C33 108.9(1) yes
Pd1 C1 C2 117.5(5) yes
Pd1 C1 C6 123.3(5) yes
C2 C1 C6 119.2(7) yes
C1 C2 C3 121.1(7) no
C2 C3 C4 120.3(7) no
C3 C4 C5 119.3(7) no
C4 C5 C6 122.0(7) no
C1 C6 C5 118.1(7) no
C1 C6 B1 127.8(4) no
C5 C6 B1 113.3(4) no
C6 B1 O1 123.8(4) no
C6 B1 O2 123.8(4) no
O1 B1 O2 112.4(7) no
B1 O1 C7 106.9(5) no
B1 O2 C8 106.9(5) no
O1 C7 C8 102.1(4) no
O1 C7 C9 107.4(7) no
O1 C7 C10 106.9(6) no
C8 C7 C9 114.3(10) no
C8 C7 C10 115.0(8) no
C9 C7 C10 110.3(9) no
O2 C8 C7 102.1(4) no
O2 C8 C11 107.4(7) no
O2 C8 C12 106.9(6) no
C7 C8 C11 114.3(10) no
C7 C8 C12 115.0(8) no
C11 C8 C12 110.3(9) no
P1 C13 C14 111.5(5) no
P2 C14 C13 112.2(5) no
P1 C15 C16 113.0(2) no
P1 C15 C20 113.0(2) no
C16 C15 C20 111.2(3) no
C15 C16 C17 110.8(3) no
C16 C17 C18 111.6(3) no
C17 C18 C19 110.9(4) no
C18 C19 C20 111.6(3) no
C15 C20 C19 110.8(3) no
P1 C21 C22 113.0(2) no
P1 C21 C26 113.0(2) no
C22 C21 C26 111.2(3) no
C21 C22 C23 110.8(3) no
C22 C23 C24 111.6(3) no
C23 C24 C25 110.9(4) no
C24 C25 C26 111.6(3) no
C21 C26 C25 110.8(3) no
P2 C27 C28 113.0(2) no
P2 C27 C32 113.0(2) no
C28 C27 C32 111.2(3) no
C27 C28 C29 110.8(3) no
C28 C29 C30 111.6(3) no
C29 C30 C31 110.9(4) no
C30 C31 C32 111.6(3) no
C27 C32 C31 110.8(3) no
P2 C33 C34 113.0(2) no
P2 C33 C38 113.0(2) no
C34 C33 C38 111.2(3) no
C33 C34 C35 110.8(3) no
C34 C35 C36 111.6(3) no
C35 C36 C37 110.9(4) no
C36 C37 C38 111.6(3) no
C33 C38 C37 110.8(3) no
C1 C6 B1' 127.9(4) no
C5 C6 B1' 113.1(4) no
C6 B1' O1' 123.8(4) no
C6 B1' O2' 123.8(4) no
O1' B1' O2' 112.4(7) no
B1' O1' C7' 106.9(5) no
B1' O2' C8' 106.9(5) no
O1' C7' C8' 102.1(4) no
O1' C7' C9' 107.4(7) no
O1' C7' C10' 106.9(6) no
C8' C7' C9' 114.3(10) no
C8' C7' C10' 115.0(8) no
C9' C7' C10' 110.3(9) no
O2' C8' C7' 102.1(4) no
O2' C8' C11' 107.4(7) no
O2' C8' C12' 106.9(6) no
C7' C8' C11' 114.3(10) no
C7' C8' C12' 115.0(8) no
C11' C8' C12' 110.3(9) no

loop_
_geom_bond_atom_site_label_1
_geom_bond_atom_site_label_2
_geom_bond_distance
_geom_bond_publ_flag
Pd1 Br1 2.490(1) yes
Pd1 P1 2.348(2) yes
Pd1 P2 2.258(2) yes
P1 C13 1.845(8) yes
P1 C15 1.844(4) yes
P1 C21 1.844(4) yes
P2 C14 1.837(8) yes
P2 C27 1.844(4) yes
P2 C33 1.844(4) yes
C1 C2 1.410(10) yes
C1 C6 1.370(9) yes
C2 C3 1.382(10) yes
C3 C4 1.361(10) yes
C4 C5 1.371(11) yes
C5 C6 1.427(9) yes
C6 B1 1.561(11) yes
B1 O1 1.358(7) yes
B1 O2 1.358(7) yes
O1 C7 1.466(9) yes
O2 C8 1.466(9) yes
C7 C8 1.516(16) yes
C7 C9 1.528(14) yes
C7 C10 1.518(12) yes
C8 C11 1.528(14) yes
C8 C12 1.518(12) yes
C13 C14 1.540(11) yes
C15 C16 1.529(4) yes
C15 C20 1.529(4) yes
C16 C17 1.524(4) yes
C17 C18 1.512(4) yes
C18 C19 1.512(4) yes
C19 C20 1.524(4) yes
C21 C22 1.529(4) yes
C21 C26 1.529(4) yes
C22 C23 1.524(4) yes
C23 C24 1.512(4) yes
C24 C25 1.512(4) yes
C25 C26 1.524(4) yes
C27 C28 1.529(4) yes
C27 C32 1.529(4) yes
C28 C29 1.524(4) yes
C29 C30 1.512(4) yes
C30 C31 1.512(4) yes
C31 C32 1.524(4) yes
C33 C34 1.529(4) yes
C33 C38 1.529(4) yes
C34 C35 1.524(4) yes
C35 C36 1.512(4) yes
C36 C37 1.512(4) yes
C37 C38 1.524(4) yes
C6 B1' 1.561(11) no
B1' O1' 1.358(7) no
B1' O2' 1.358(7) no
O1' C7' 1.466(9) no
O2' C8' 1.466(9) no
C7' C8' 1.516(16) no
C7' C9' 1.528(14) no
C7' C10' 1.518(12) no
C8' C11' 1.528(14) no
C8' C12' 1.518(12) no

loop_
_geom_contact_atom_site_label_1
_geom_contact_atom_site_label_2
_geom_contact_distance
_geom_contact_site_symmetry_2
_geom_contact_publ_flag
Pd1 O1 3.166(5) . yes
Pd1 O1' 3.223(6) . yes
C9 C17 3.643(14) 1_455 no
C10 C30 3.588(13) 2_555 no
C12 C31 3.622(13) 2_455 no
C9' C31 3.691(12) 2_555 no
C11' C17 3.696(17) 1_455 no
C11' C30 3.645(12) 2_455 no
Br1 C13 3.795(7) 1_455 no
Br1 C14 3.775(7) 1_455 no
Br1 C25 3.704(4) 3_566 no
C3 C38 3.657(7) 1_455 no
C4 C38 3.785(8) 1_455 no
C13 C36 3.552(9) 3_656 no
C22 C35 3.784(7) 3_556 no
C26 C26 3.690(8) 3_666 no
